data_7020737
loop_
_publ_author_name
'Bellham, Peter'
'Hill, Michael S.'
'Kociok-K\"ohn, Gabriele'
'Liptrot, David J.'

_publ_section_title
;
 Alkaline earth alkyl insertion chemistry of in situ generated
 aminoboranes.
;
_journal_issue 3
_journal_name_full 'Dalton transactions (Cambridge, England : 2003)'
_journal_page_first 737
_journal_page_last 745
_journal_paper_doi 10.1039/c2dt31849k
_journal_volume 42
_journal_year 2013
_chemical_formula_moiety 'C54 H148 B6 N6 O4 Si4 Sr4'
_chemical_formula_sum 'C54 H148 B6 N6 O4 Si4 Sr4'
_chemical_formula_weight 1473.48
_chemical_name_systematic
;
?
;
_space_group_IT_number 14
_symmetry_cell_setting monoclinic
_symmetry_space_group_name_Hall '-P 2ybc'
_symmetry_space_group_name_H-M 'P 1 21/c 1'
_atom_sites_solution_hydrogens geom
_atom_sites_solution_primary direct
_atom_sites_solution_secondary difmap
_audit_creation_method SHELXL-97
_cell_angle_alpha 90.00
_cell_angle_beta 107.657(2)
_cell_angle_gamma 90.00
_cell_formula_units_Z 2
_cell_length_a 13.4450(3)
_cell_length_b 15.1050(4)
_cell_length_c 22.1862(6)
_cell_measurement_reflns_used 144010
_cell_measurement_temperature 150(2)
_cell_measurement_theta_max 25.028
_cell_measurement_theta_min 2.910
_cell_volume 4293.46(19)
_computing_cell_refinement 'HKL Scalepack (Otwinski & Minor, 1997)'
_computing_data_collection 'Collect (Nonius BV, 1997-2000)'
_computing_data_reduction
;
DENZO-SCALEPACK Z. Otwinowski and W. Minor, "
Processing of X-ray Diffraction Data Collected in Oscillation Mode ",
Methods in Enzymology, Volume 276: Macromolecular Crystallography,
part A, p.307-326, 1997,C.W. Carter, Jr. & R. M. Sweet, Eds., Academic Press.
;
_computing_molecular_graphics 'ORTEP3 for Windows - Farrugia, L. J. J. Appl. Crystallogr. 1997, 30, 565'
_computing_publication_material
;
'WinGX publication routines, Farrugia,
L. J., J. Appl. Crystallogr., 1999, 32, 837-838
;
_computing_structure_refinement
;
SHELXL97 -Program for Crystal Structure Analysis (Release 97-2).
Sheldrick, G.M., Institut f\"ur Anorganische Chemie der Universit\"at,
Tammanstrasse 4, D-3400 G\"ottingen, Germany, 1998
;
_computing_structure_solution
;
SIR97- Altomare A., Burla M.C., Camalli M., Cascarano G.L., Giacovazzo C. ,
Guagliardi A., Moliterni A.G.G., Polidori G.,Spagna R.
(1999) J. Appl. Cryst. 32, 115-119
;
_diffrn_ambient_temperature 150(2)
_diffrn_measured_fraction_theta_full 0.987
_diffrn_measured_fraction_theta_max 0.987
_diffrn_measurement_device_type 'Nonius Kappa CCD'
_diffrn_measurement_method '559 1.2 degree images with \f and \w scans'
_diffrn_radiation_monochromator graphite
_diffrn_radiation_source 'fine-focus sealed tube'
_diffrn_radiation_type MoK\a
_diffrn_radiation_wavelength 0.71073
_diffrn_reflns_av_R_equivalents 0.1073
_diffrn_reflns_av_sigmaI/netI 0.0519
_diffrn_reflns_limit_h_max 15
_diffrn_reflns_limit_h_min -15
_diffrn_reflns_limit_k_max 17
_diffrn_reflns_limit_k_min -17
_diffrn_reflns_limit_l_max 26
_diffrn_reflns_limit_l_min -26
_diffrn_reflns_number 60465
_diffrn_reflns_theta_full 25.05
_diffrn_reflns_theta_max 25.05
_diffrn_reflns_theta_min 4.98
_diffrn_standards_decay_% 0
_diffrn_standards_number 0
_exptl_absorpt_coefficient_mu 2.564
_exptl_absorpt_correction_T_max 0.4270
_exptl_absorpt_correction_T_min 0.3084
_exptl_absorpt_correction_type multi-scan
_exptl_absorpt_process_details
;
multi-scan from symmetry-related measurements
Sortav (Blessing 1995)
;
_exptl_crystal_colour colourless
_exptl_crystal_density_diffrn 1.140
_exptl_crystal_density_method 'not measured'
_exptl_crystal_description 'hexagonal prism'
_exptl_crystal_F_000 1568
_exptl_crystal_size_max 0.60
_exptl_crystal_size_mid 0.60
_exptl_crystal_size_min 0.40
_refine_diff_density_max 0.890
_refine_diff_density_min -0.494
_refine_diff_density_rms 0.076
_refine_ls_extinction_method none
_refine_ls_goodness_of_fit_ref 1.113
_refine_ls_hydrogen_treatment mixed
_refine_ls_matrix_type full
_refine_ls_number_parameters 496
_refine_ls_number_reflns 7484
_refine_ls_number_restraints 1
_refine_ls_restrained_S_all 1.113
_refine_ls_R_factor_all 0.0926
_refine_ls_R_factor_gt 0.0525
_refine_ls_shift/su_max 0.002
_refine_ls_shift/su_mean 0.000
_refine_ls_structure_factor_coef Fsqd
_refine_ls_weighting_details 'calc w=1/[\s^2^(Fo^2^)+(0.0216P)^2^+11.9572P] where P=(Fo^2^+2Fc^2^)/3'
_refine_ls_weighting_scheme calc
_refine_ls_wR_factor_gt 0.1041
_refine_ls_wR_factor_ref 0.1253
_reflns_number_gt 5226
_reflns_number_total 7484
_reflns_threshold_expression >2sigma(I)
_cod_data_source_file c2dt31849k.txt
_cod_data_source_block h11msh23
_cod_original_cell_volume 4293.45(19)
_cod_database_code 7020737

loop_
_symmetry_equiv_pos_as_xyz
'x, y, z'
'-x, y+1/2, -z+1/2'
'-x, -y, -z'
'x, -y-1/2, z-1/2'

loop_
_atom_site_label
_atom_site_type_symbol
_atom_site_fract_x
_atom_site_fract_y
_atom_site_fract_z
_atom_site_U_iso_or_equiv
_atom_site_adp_type
_atom_site_occupancy
_atom_site_symmetry_multiplicity
_atom_site_calc_flag
_atom_site_refinement_flags
_atom_site_disorder_assembly
_atom_site_disorder_group
Sr1 Sr -0.17070(4) 0.29992(3) 0.41626(2) 0.04423(15) Uani 1 1 d . . .
Sr2 Sr 0.14147(4) 0.40029(3) 0.54122(2) 0.04380(15) Uani 1 1 d . . .
N1 N -0.2463(4) 0.3952(3) 0.3147(2) 0.0485(11) Uani 1 1 d D A .
H1 H -0.3134(17) 0.385(3) 0.303(2) 0.027(12) Uiso 1 1 d D . .
N2 N -0.0172(6) 0.2198(6) 0.3871(4) 0.055(2) Uani 0.676(13) 1 d P A 1
H20A H -0.0063 0.2526 0.3542 0.066 Uiso 0.676(13) 1 calc PR A 1
C14 C -0.0026(10) 0.0738(6) 0.4369(5) 0.085(4) Uani 0.676(13) 1 d P A 1
H14A H 0.0503 0.0932 0.4757 0.128 Uiso 0.676(13) 1 calc PR A 1
H14B H 0.0056 0.0104 0.4306 0.128 Uiso 0.676(13) 1 calc PR A 1
H14C H -0.0723 0.0851 0.4405 0.128 Uiso 0.676(13) 1 calc PR A 1
N2A N -0.0210(12) 0.1803(11) 0.4195(9) 0.049(5) Uani 0.324(13) 1 d P A 2
H20B H -0.0179 0.1437 0.4537 0.058 Uiso 0.324(13) 1 calc PR A 2
C14A C 0.022(2) 0.2000(15) 0.3206(11) 0.103(10) Uani 0.324(13) 1 d P A 2
H14D H -0.0447 0.2306 0.3026 0.155 Uiso 0.324(13) 1 calc PR A 2
H14E H 0.0400 0.1675 0.2871 0.155 Uiso 0.324(13) 1 calc PR A 2
H14F H 0.0767 0.2436 0.3394 0.155 Uiso 0.324(13) 1 calc PR A 2
N3 N 0.1380(4) 0.4971(3) 0.4405(2) 0.0575(12) Uani 1 1 d . . .
H3 H 0.0809 0.4737 0.4096 0.069 Uiso 1 1 calc R A .
B1 B -0.2193(6) 0.4728(4) 0.3606(3) 0.0499(15) Uani 1 1 d . . .
H1D H -0.255(3) 0.463(3) 0.400(2) 0.040(12) Uiso 1 1 d . . .
H1E H -0.249(4) 0.542(4) 0.341(2) 0.060(15) Uiso 1 1 d . . .
H1F H -0.132(4) 0.480(3) 0.377(2) 0.049(14) Uiso 1 1 d . . .
B2 B 0.0470(6) 0.2678(5) 0.4494(4) 0.063(2) Uani 1 1 d . A .
H2E H 0.124(5) 0.264(3) 0.463(3) 0.057(16) Uiso 1 1 d . . .
H2D H 0.020(4) 0.261(3) 0.489(2) 0.041(13) Uiso 1 1 d . . .
H2F H 0.024(4) 0.331(4) 0.435(2) 0.056(15) Uiso 1 1 d . . .
B3 B 0.0921(5) 0.5812(4) 0.4599(3) 0.0411(13) Uani 1 1 d . . .
H3D H 0.052(3) 0.569(3) 0.498(2) 0.031(11) Uiso 1 1 d . . .
H3E H 0.151(4) 0.631(3) 0.477(2) 0.043(13) Uiso 1 1 d . . .
H3F H 0.026(4) 0.608(4) 0.424(3) 0.071(17) Uiso 1 1 d . . .
Si1 Si -0.30093(16) 0.12588(12) 0.48306(9) 0.0700(5) Uani 1 1 d . A .
Si2 Si -0.45826(15) 0.22408(16) 0.36882(10) 0.0828(6) Uani 1 1 d . . .
C1 C -0.3399(5) 0.2220(5) 0.4329(4) 0.0647(17) Uani 1 1 d . A .
H1A H -0.349(6) 0.265(5) 0.457(3) 0.09(3) Uiso 1 1 d . . .
C2 C -0.3874(7) 0.0913(7) 0.5315(4) 0.123(3) Uani 1 1 d . . .
H2A H -0.3856 0.1367 0.5634 0.185 Uiso 1 1 calc R A .
H2B H -0.3624 0.0350 0.5527 0.185 Uiso 1 1 calc R . .
H2C H -0.4591 0.0841 0.5038 0.185 Uiso 1 1 calc R . .
C3 C -0.2912(8) 0.0247(5) 0.4351(4) 0.120(3) Uani 1 1 d . . .
H3A H -0.3605 0.0096 0.4068 0.179 Uiso 1 1 calc R A .
H3B H -0.2638 -0.0251 0.4637 0.179 Uiso 1 1 calc R . .
H3C H -0.2441 0.0371 0.4100 0.179 Uiso 1 1 calc R . .
C4 C -0.1712(5) 0.1451(4) 0.5442(3) 0.078(2) Uani 1 1 d . . .
H4A H -0.1167 0.1497 0.5234 0.117 Uiso 1 1 calc R A .
H4B H -0.1554 0.0955 0.5741 0.117 Uiso 1 1 calc R . .
H4C H -0.1738 0.2001 0.5671 0.117 Uiso 1 1 calc R . .
C5 C -0.5769(6) 0.1714(6) 0.3807(4) 0.104(3) Uani 1 1 d . A .
H5A H -0.5633 0.1084 0.3903 0.157 Uiso 1 1 calc R . .
H5B H -0.6359 0.1778 0.3421 0.157 Uiso 1 1 calc R . .
H5C H -0.5935 0.2004 0.4160 0.157 Uiso 1 1 calc R . .
C6 C -0.5011(6) 0.3410(7) 0.3460(6) 0.156(5) Uani 1 1 d . A .
H6A H -0.5476 0.3607 0.3698 0.234 Uiso 1 1 calc R . .
H6B H -0.5382 0.3436 0.3006 0.234 Uiso 1 1 calc R . .
H6C H -0.4397 0.3797 0.3557 0.234 Uiso 1 1 calc R . .
C7 C -0.4425(8) 0.1684(9) 0.2987(4) 0.151(5) Uani 1 1 d . A .
H7A H -0.3842 0.1953 0.2874 0.227 Uiso 1 1 calc R . .
H7B H -0.5067 0.1749 0.2633 0.227 Uiso 1 1 calc R . .
H7C H -0.4282 0.1054 0.3079 0.227 Uiso 1 1 calc R . .
C8 C -0.2217(5) 0.4022(4) 0.2536(2) 0.0582(15) Uani 1 1 d . . .
C9 C -0.2442(6) 0.3118(4) 0.2213(3) 0.083(2) Uani 1 1 d . A .
H9A H -0.2032 0.2663 0.2496 0.124 Uiso 1 1 calc R . .
H9B H -0.2252 0.3129 0.1820 0.124 Uiso 1 1 calc R . .
H9C H -0.3187 0.2982 0.2117 0.124 Uiso 1 1 calc R . .
C10 C -0.2910(6) 0.4727(5) 0.2107(3) 0.086(2) Uani 1 1 d . A .
H10A H -0.3646 0.4575 0.2033 0.128 Uiso 1 1 calc R . .
H10B H -0.2759 0.4747 0.1702 0.128 Uiso 1 1 calc R . .
H10C H -0.2767 0.5307 0.2313 0.128 Uiso 1 1 calc R . .
C11 C -0.1080(5) 0.4251(5) 0.2667(3) 0.0746(19) Uani 1 1 d . A .
H11A H -0.0956 0.4856 0.2833 0.112 Uiso 1 1 calc R . .
H11B H -0.0893 0.4211 0.2274 0.112 Uiso 1 1 calc R . .
H11C H -0.0652 0.3837 0.2979 0.112 Uiso 1 1 calc R . .
C12 C 0.0117(6) 0.1282(4) 0.3771(3) 0.0725(19) Uani 1 1 d . . .
C13 C -0.0666(8) 0.0835(6) 0.3257(5) 0.132(4) Uani 1 1 d . A .
H13A H -0.1359 0.0928 0.3305 0.199 Uiso 1 1 calc R . .
H13B H -0.0513 0.0200 0.3271 0.199 Uiso 1 1 calc R . .
H13C H -0.0650 0.1078 0.2850 0.199 Uiso 1 1 calc R . .
C15 C 0.1239(7) 0.1114(6) 0.3831(5) 0.121(3) Uani 1 1 d . A .
H15A H 0.1409 0.1385 0.3473 0.182 Uiso 1 1 calc R . .
H15B H 0.1363 0.0474 0.3832 0.182 Uiso 1 1 calc R . .
H15C H 0.1682 0.1371 0.4227 0.182 Uiso 1 1 calc R . .
C16 C 0.2160(5) 0.5080(4) 0.4055(3) 0.0597(15) Uani 1 1 d . A .
C17 C 0.2213(8) 0.4196(6) 0.3740(5) 0.130(4) Uani 1 1 d . . .
H17A H 0.2400 0.3730 0.4062 0.195 Uiso 1 1 calc R A .
H17B H 0.2741 0.4225 0.3518 0.195 Uiso 1 1 calc R . .
H17C H 0.1531 0.4062 0.3436 0.195 Uiso 1 1 calc R . .
C18 C 0.3183(5) 0.5304(5) 0.4519(3) 0.083(2) Uani 1 1 d . . .
H18A H 0.3127 0.5871 0.4721 0.125 Uiso 1 1 calc R A .
H18B H 0.3714 0.5350 0.4300 0.125 Uiso 1 1 calc R . .
H18C H 0.3382 0.4839 0.4841 0.125 Uiso 1 1 calc R . .
C19 C 0.1852(7) 0.5811(6) 0.3558(4) 0.109(3) Uani 1 1 d . . .
H19A H 0.1153 0.5691 0.3271 0.164 Uiso 1 1 calc R A .
H19B H 0.2354 0.5828 0.3317 0.164 Uiso 1 1 calc R . .
H19C H 0.1852 0.6382 0.3767 0.164 Uiso 1 1 calc R . .
O1 O 0.3261(3) 0.3396(3) 0.5628(2) 0.0740(12) Uani 1 1 d . . .
C23 C 0.5031(6) 0.3085(7) 0.6140(5) 0.104(3) Uani 1 1 d . . .
H23A H 0.5725 0.3366 0.6310 0.125 Uiso 0.518(14) 1 calc PR A 1
H23B H 0.5015 0.2530 0.6374 0.125 Uiso 0.518(14) 1 calc PR A 1
H23C H 0.5519 0.3217 0.6564 0.125 Uiso 0.482(14) 1 calc PR A 2
H23D H 0.5425 0.3064 0.5828 0.125 Uiso 0.482(14) 1 calc PR A 2
C21 C 0.3676(10) 0.2884(11) 0.5208(7) 0.080(5) Uani 0.518(14) 1 d P A 1
H21A H 0.3437 0.2262 0.5191 0.096 Uiso 0.518(14) 1 calc PR A 1
H21B H 0.3442 0.3134 0.4776 0.096 Uiso 0.518(14) 1 calc PR A 1
C22 C 0.4764(13) 0.293(2) 0.5455(11) 0.194(16) Uani 0.518(14) 1 d P A 1
H22A H 0.5036 0.3415 0.5251 0.233 Uiso 0.518(14) 1 calc PR A 1
H22B H 0.5080 0.2366 0.5373 0.233 Uiso 0.518(14) 1 calc PR A 1
C24 C 0.415(2) 0.372(3) 0.6162(16) 0.096(10) Uani 0.518(14) 1 d P A 1
H24A H 0.3993 0.3669 0.6569 0.116 Uiso 0.518(14) 1 calc PR A 1
H24B H 0.4326 0.4338 0.6097 0.116 Uiso 0.518(14) 1 calc PR A 1
C21A C 0.3465(12) 0.2401(9) 0.5622(8) 0.074(5) Uani 0.482(14) 1 d P A 2
H21C H 0.2879 0.2065 0.5693 0.089 Uiso 0.482(14) 1 calc PR A 2
H21D H 0.3545 0.2221 0.5210 0.089 Uiso 0.482(14) 1 calc PR A 2
C22A C 0.4446(11) 0.2231(10) 0.6142(9) 0.094(7) Uani 0.482(14) 1 d P A 2
H22C H 0.4828 0.1715 0.6048 0.113 Uiso 0.482(14) 1 calc PR A 2
H22D H 0.4309 0.2137 0.6551 0.113 Uiso 0.482(14) 1 calc PR A 2
C24A C 0.420(3) 0.372(2) 0.596(2) 0.117(16) Uani 0.482(14) 1 d P A 2
H24C H 0.4133 0.3998 0.6350 0.140 Uiso 0.482(14) 1 calc PR A 2
H24D H 0.4398 0.4186 0.5707 0.140 Uiso 0.482(14) 1 calc PR A 2
O2 O 0.1586(3) 0.2777(3) 0.6269(2) 0.0698(12) Uani 1 1 d . . .
C31 C 0.1264(18) 0.2869(9) 0.6811(7) 0.099(6) Uani 0.590(16) 1 d P A 1
H31A H 0.1595 0.3399 0.7051 0.119 Uiso 0.590(16) 1 calc PR A 1
H31B H 0.0498 0.2948 0.6686 0.119 Uiso 0.590(16) 1 calc PR A 1
C32 C 0.154(4) 0.215(4) 0.718(2) 0.20(3) Uani 0.590(16) 1 d P A 1
H32A H 0.0914 0.1864 0.7244 0.236 Uiso 0.590(16) 1 calc PR A 1
H32B H 0.2032 0.2302 0.7593 0.236 Uiso 0.590(16) 1 calc PR A 1
C33 C 0.207(3) 0.1502(13) 0.6798(12) 0.191(16) Uani 0.590(16) 1 d P A 1
H33A H 0.2826 0.1444 0.7020 0.229 Uiso 0.590(16) 1 calc PR A 1
H33B H 0.1747 0.0907 0.6756 0.229 Uiso 0.590(16) 1 calc PR A 1
C34 C 0.1901(17) 0.1899(8) 0.6191(7) 0.110(7) Uani 0.590(16) 1 d P A 1
H34A H 0.2550 0.1897 0.6069 0.133 Uiso 0.590(16) 1 calc PR A 1
H34B H 0.1349 0.1581 0.5864 0.133 Uiso 0.590(16) 1 calc PR A 1
C31A C 0.083(2) 0.2087(16) 0.6304(10) 0.117(12) Uani 0.410(16) 1 d P A 2
H31C H 0.0114 0.2273 0.6065 0.141 Uiso 0.410(16) 1 calc PR A 2
H31D H 0.0988 0.1528 0.6118 0.141 Uiso 0.410(16) 1 calc PR A 2
C32A C 0.091(3) 0.197(3) 0.6924(17) 0.126(15) Uani 0.410(16) 1 d P A 2
H32C H 0.0623 0.1384 0.6989 0.152 Uiso 0.410(16) 1 calc PR A 2
H32D H 0.0531 0.2436 0.7074 0.152 Uiso 0.410(16) 1 calc PR A 2
C33A C 0.202(4) 0.201(3) 0.726(3) 0.15(3) Uani 0.410(16) 1 d P A 2
H33C H 0.2155 0.2138 0.7715 0.185 Uiso 0.410(16) 1 calc PR A 2
H33D H 0.2388 0.1461 0.7208 0.185 Uiso 0.410(16) 1 calc PR A 2
C34A C 0.227(3) 0.274(2) 0.6923(10) 0.134(13) Uani 0.410(16) 1 d P A 2
H34C H 0.3000 0.2690 0.6925 0.161 Uiso 0.410(16) 1 calc PR A 2
H34D H 0.2194 0.3298 0.7141 0.161 Uiso 0.410(16) 1 calc PR A 2

loop_
_atom_site_aniso_label
_atom_site_aniso_U_11
_atom_site_aniso_U_22
_atom_site_aniso_U_33
_atom_site_aniso_U_23
_atom_site_aniso_U_13
_atom_site_aniso_U_12
Sr1 0.0495(3) 0.0365(3) 0.0445(3) -0.0019(2) 0.0109(2) -0.0047(2)
Sr2 0.0468(3) 0.0397(3) 0.0440(3) -0.0027(2) 0.0124(2) -0.0014(2)
N1 0.053(3) 0.048(3) 0.042(2) -0.004(2) 0.011(2) -0.009(2)
N2 0.071(5) 0.043(5) 0.053(5) -0.004(4) 0.020(4) 0.003(4)
C14 0.130(10) 0.047(6) 0.083(8) 0.005(5) 0.039(7) 0.012(6)
N2A 0.064(10) 0.028(8) 0.054(11) -0.012(7) 0.018(8) -0.007(7)
C14A 0.18(3) 0.073(16) 0.069(15) -0.014(12) 0.056(16) -0.029(17)
N3 0.069(3) 0.056(3) 0.054(3) -0.006(2) 0.028(2) -0.005(2)
B1 0.058(4) 0.049(4) 0.041(3) 0.002(3) 0.011(3) -0.001(3)
B2 0.054(5) 0.059(5) 0.071(5) -0.028(4) 0.011(4) 0.003(4)
B3 0.044(3) 0.035(3) 0.041(3) -0.001(3) 0.008(3) -0.003(3)
Si1 0.0876(13) 0.0541(10) 0.0670(11) 0.0016(9) 0.0213(10) -0.0197(9)
Si2 0.0611(12) 0.1070(17) 0.0770(13) 0.0183(12) 0.0161(10) -0.0171(11)
C1 0.058(4) 0.058(4) 0.080(5) 0.002(4) 0.023(3) -0.012(3)
C2 0.124(7) 0.159(9) 0.084(6) 0.023(6) 0.029(5) -0.057(7)
C3 0.160(9) 0.060(5) 0.117(7) -0.018(5) 0.007(6) -0.005(5)
C4 0.097(5) 0.056(4) 0.076(5) 0.003(3) 0.020(4) -0.002(4)
C5 0.079(5) 0.135(7) 0.095(6) 0.001(5) 0.021(4) -0.040(5)
C6 0.063(5) 0.150(9) 0.243(13) 0.106(9) 0.029(7) 0.009(5)
C7 0.131(8) 0.235(13) 0.079(6) -0.010(7) 0.018(6) -0.052(9)
C8 0.083(4) 0.050(3) 0.039(3) -0.002(3) 0.016(3) -0.008(3)
C9 0.129(6) 0.071(5) 0.055(4) -0.021(3) 0.038(4) -0.026(4)
C10 0.113(6) 0.088(5) 0.048(4) 0.012(4) 0.012(4) 0.003(4)
C11 0.094(5) 0.074(5) 0.065(4) -0.002(3) 0.039(4) -0.007(4)
C12 0.085(5) 0.053(4) 0.078(5) -0.021(3) 0.021(4) 0.009(3)
C13 0.177(10) 0.092(6) 0.124(8) -0.066(6) 0.040(7) -0.016(6)
C15 0.115(7) 0.093(6) 0.167(9) -0.039(6) 0.061(7) 0.020(5)
C16 0.063(4) 0.068(4) 0.056(4) -0.011(3) 0.030(3) -0.005(3)
C17 0.148(8) 0.128(8) 0.157(9) -0.076(7) 0.112(7) -0.037(6)
C18 0.063(4) 0.100(6) 0.094(5) 0.006(4) 0.035(4) -0.002(4)
C19 0.113(6) 0.159(8) 0.075(5) 0.037(5) 0.058(5) 0.011(6)
O1 0.054(3) 0.078(3) 0.085(3) -0.011(3) 0.014(2) 0.010(2)
C23 0.059(5) 0.125(7) 0.121(7) 0.033(6) 0.013(4) 0.019(5)
C21 0.057(8) 0.095(12) 0.086(10) -0.011(9) 0.016(7) 0.012(7)
C22 0.057(11) 0.37(4) 0.143(19) -0.13(2) 0.009(11) 0.047(16)
C24 0.054(12) 0.14(2) 0.068(12) -0.019(11) -0.022(8) 0.049(13)
C21A 0.084(11) 0.061(9) 0.075(11) -0.001(8) 0.022(8) 0.009(8)
C22A 0.061(9) 0.069(10) 0.150(17) 0.049(10) 0.027(10) 0.026(8)
C24A 0.10(2) 0.070(16) 0.16(4) -0.003(19) 0.01(2) -0.005(14)
O2 0.082(3) 0.057(3) 0.068(3) 0.014(2) 0.018(2) -0.005(2)
C31 0.160(18) 0.078(9) 0.071(9) 0.025(8) 0.052(11) 0.015(10)
C32 0.22(6) 0.27(5) 0.12(3) 0.14(3) 0.08(4) 0.11(4)
C33 0.35(4) 0.078(13) 0.105(16) 0.009(12) 0.00(2) 0.059(17)
C34 0.163(18) 0.046(7) 0.096(11) 0.019(7) -0.001(10) 0.035(9)
C31A 0.12(2) 0.113(19) 0.088(16) 0.030(13) -0.012(13) -0.079(17)
C32A 0.10(2) 0.15(3) 0.10(3) 0.07(2) 0.008(17) -0.04(2)
C33A 0.16(4) 0.12(3) 0.13(3) 0.08(3) -0.05(3) -0.01(3)
C34A 0.13(2) 0.15(2) 0.075(14) 0.049(14) -0.033(14) -0.08(2)

loop_
_atom_type_symbol
_atom_type_description
_atom_type_scat_dispersion_real
_atom_type_scat_dispersion_imag
_atom_type_scat_source
C C 0.0033 0.0016 'International Tables Vol C Tables 4.2.6.8 and 6.1.1.4'
H H 0.0000 0.0000 'International Tables Vol C Tables 4.2.6.8 and 6.1.1.4'
N N 0.0061 0.0033 'International Tables Vol C Tables 4.2.6.8 and 6.1.1.4'
B B 0.0013 0.0007 'International Tables Vol C Tables 4.2.6.8 and 6.1.1.4'
Si Si 0.0817 0.0704 'International Tables Vol C Tables 4.2.6.8 and 6.1.1.4'
Sr Sr -1.5307 3.2498 'International Tables Vol C Tables 4.2.6.8 and 6.1.1.4'
O O 0.0106 0.0060 'International Tables Vol C Tables 4.2.6.8 and 6.1.1.4'

loop_
_geom_angle_atom_site_label_1
_geom_angle_atom_site_label_2
_geom_angle_atom_site_label_3
_geom_angle
_geom_angle_site_symmetry_1
_geom_angle_site_symmetry_3
N1 Sr1 N2 99.8(3) . .
N1 Sr1 C1 103.70(18) . .
N2 Sr1 C1 126.3(3) . .
N1 Sr1 N2A 119.1(5) . .
N2 Sr1 N2A 20.4(3) . .
C1 Sr1 N2A 111.1(4) . .
N1 Sr1 B2 114.8(2) . .
N2 Sr1 B2 33.0(2) . .
C1 Sr1 B2 137.8(2) . .
N2A Sr1 B2 34.2(3) . .
N1 Sr1 B1 31.73(16) . .
N2 Sr1 B1 113.8(3) . .
C1 Sr1 B1 111.4(2) . .
N2A Sr1 B1 133.8(5) . .
B2 Sr1 B1 110.4(2) . .
N1 Sr1 B3 112.00(14) . 3_566
N2 Sr1 B3 113.03(19) . 3_566
C1 Sr1 B3 101.6(2) . 3_566
N2A Sr1 B3 107.9(3) . 3_566
B2 Sr1 B3 80.01(18) . 3_566
B1 Sr1 B3 80.27(17) . 3_566
N1 Sr1 Si1 129.02(11) . .
N2 Sr1 Si1 105.8(2) . .
C1 Sr1 Si1 27.30(15) . .
N2A Sr1 Si1 87.3(4) . .
B2 Sr1 Si1 110.5(2) . .
B1 Sr1 Si1 137.88(15) . .
B3 Sr1 Si1 97.37(12) 3_566 .
N1 Sr1 Sr2 112.95(10) . .
N2 Sr1 Sr2 69.82(16) . .
C1 Sr1 Sr2 136.76(16) . .
N2A Sr1 Sr2 70.2(3) . .
B2 Sr1 Sr2 37.52(14) . .
B1 Sr1 Sr2 90.37(14) . .
B3 Sr1 Sr2 43.94(11) 3_566 .
Si1 Sr1 Sr2 117.04(3) . .
N1 Sr1 Sr2 67.76(10) . 3_566
N2 Sr1 Sr2 118.4(2) . 3_566
C1 Sr1 Sr2 115.15(16) . 3_566
N2A Sr1 Sr2 129.6(3) . 3_566
B2 Sr1 Sr2 95.60(16) . 3_566
B1 Sr1 Sr2 36.10(13) . 3_566
B3 Sr1 Sr2 44.35(11) 3_566 3_566
Si1 Sr1 Sr2 129.41(3) . 3_566
Sr2 Sr1 Sr2 62.704(12) . 3_566
N1 Sr1 H1 16.7(5) . .
N2 Sr1 H1 110.2(8) . .
C1 Sr1 H1 87.0(6) . .
N2A Sr1 H1 127.0(9) . .
B2 Sr1 H1 130.4(6) . .
B1 Sr1 H1 40.3(7) . .
B3 Sr1 H1 116.8(8) 3_566 .
Si1 Sr1 H1 112.6(6) . .
Sr2 Sr1 H1 128.2(6) . .
Sr2 Sr1 H1 75.0(8) 3_566 .
N1 Sr1 H1D 48.5(10) . .
N2 Sr1 H1D 135.8(10) . .
C1 Sr1 H1D 94.5(10) . .
N2A Sr1 H1D 154.2(11) . .
B2 Sr1 H1D 123.6(10) . .
B1 Sr1 H1D 23.0(10) . .
B3 Sr1 H1D 67.6(10) 3_566 .
Si1 Sr1 H1D 118.2(10) . .
Sr2 Sr1 H1D 93.0(9) . .
Sr2 Sr1 H1D 30.4(9) 3_566 .
H1 Sr1 H1D 49.3(13) . .
N1 Sr1 H1F 45.0(9) . .
N2 Sr1 H1F 97.6(10) . .
C1 Sr1 H1F 132.6(10) . .
N2A Sr1 H1F 115.6(11) . .
B2 Sr1 H1F 88.6(10) . .
B1 Sr1 H1F 22.1(9) . .
B3 Sr1 H1F 72.0(9) 3_566 .
Si1 Sr1 H1F 156.6(9) . .
Sr2 Sr1 H1F 70.1(10) . .
Sr2 Sr1 H1F 31.1(9) 3_566 .
H1 Sr1 H1F 58.4(12) . .
H1D Sr1 H1F 38.7(13) . .
N1 Sr1 H2D 134.5(11) . .
N2 Sr1 H2D 50.4(11) . .
C1 Sr1 H2D 121.5(11) . .
N2A Sr1 H2D 41.9(11) . .
B2 Sr1 H2D 21.8(10) . .
B1 Sr1 H2D 121.0(10) . .
B3 Sr1 H2D 66.0(11) 3_566 .
Si1 Sr1 H2D 94.9(10) . .
Sr2 Sr1 H2D 32.4(10) . .
Sr2 Sr1 H2D 95.0(10) 3_566 .
H1 Sr1 H2D 151.0(12) . .
H1D Sr1 H2D 125.4(14) . .
H1F Sr1 H2D 99.3(14) . .
N1 Sr1 H2F 98.5(12) . .
N2 Sr1 H2F 44.7(13) . .
C1 Sr1 H2F 157.6(13) . .
N2A Sr1 H2F 53.3(14) . .
B2 Sr1 H2F 21.3(13) . .
B1 Sr1 H2F 89.3(13) . .
B3 Sr1 H2F 72.6(12) 3_566 .
Si1 Sr1 H2F 130.5(13) . .
Sr2 Sr1 H2F 29.5(12) . .
Sr2 Sr1 H2F 76.4(13) 3_566 .
H1 Sr1 H2F 115.1(14) . .
H1D Sr1 H2F 102.7(16) . .
H1F Sr1 H2F 67.3(17) . .
H2D Sr1 H2F 36.1(15) . .
N1 Sr1 H1A 103.3(15) . .
N2 Sr1 H1A 141.8(15) . .
C1 Sr1 H1A 17.6(14) . .
N2A Sr1 H1A 124.0(15) . .
B2 Sr1 H1A 141.9(15) . .
B1 Sr1 H1A 101.6(15) . .
B3 Sr1 H1A 85.7(15) 3_566 .
Si1 Sr1 H1A 36.7(15) . .
Sr2 Sr1 H1A 125.5(15) . .
Sr2 Sr1 H1A 98.4(15) 3_566 .
H1 Sr1 H1A 87.5(16) . .
H1D Sr1 H1A 81.5(18) . .
H1F Sr1 H1A 120.2(18) . .
H2D Sr1 H1A 121.2(18) . .
H2F Sr1 H1A 153.8(19) . .
O1 Sr2 O2 75.13(15) . .
O1 Sr2 N3 97.08(15) . .
O2 Sr2 N3 167.49(14) . .
O1 Sr2 B1 89.30(18) . 3_566
O2 Sr2 B1 89.41(16) . 3_566
N3 Sr2 B1 100.41(17) . 3_566
O1 Sr2 B2 94.52(19) . .
O2 Sr2 B2 86.8(2) . .
N3 Sr2 B2 84.0(2) . .
B1 Sr2 B2 173.8(2) 3_566 .
O1 Sr2 B3 161.03(16) . 3_566
O2 Sr2 B3 86.34(15) . 3_566
N3 Sr2 B3 100.43(15) . 3_566
B1 Sr2 B3 94.60(18) 3_566 3_566
B2 Sr2 B3 80.2(2) . 3_566
O1 Sr2 B3 115.58(16) . .
O2 Sr2 B3 164.44(15) . .
N3 Sr2 B3 28.00(14) . .
B1 Sr2 B3 79.82(17) 3_566 .
B2 Sr2 B3 102.8(2) . .
B3 Sr2 B3 83.39(17) 3_566 .
O1 Sr2 Sr1 131.47(11) . .
O2 Sr2 Sr1 93.95(10) . .
N3 Sr2 Sr1 83.85(11) . .
B1 Sr2 Sr1 138.52(15) 3_566 .
B2 Sr2 Sr1 37.09(16) . .
B3 Sr2 Sr1 44.58(11) 3_566 .
B3 Sr2 Sr1 86.91(11) . .
O1 Sr2 Sr1 107.23(11) . 3_566
O2 Sr2 Sr1 124.25(10) . 3_566
N3 Sr2 Sr1 67.10(10) . 3_566
B1 Sr2 Sr1 36.47(13) 3_566 3_566
B2 Sr2 Sr1 145.34(19) . 3_566
B3 Sr2 Sr1 86.40(11) 3_566 3_566
B3 Sr2 Sr1 43.53(11) . 3_566
Sr1 Sr2 Sr1 117.296(12) . 3_566
O1 Sr2 Sr2 156.60(11) . 3_566
O2 Sr2 Sr2 127.69(10) . 3_566
N3 Sr2 Sr2 61.36(10) . 3_566
B1 Sr2 Sr2 86.17(14) 3_566 3_566
B2 Sr2 Sr2 92.20(17) . 3_566
B3 Sr2 Sr2 42.37(11) 3_566 3_566
B3 Sr2 Sr2 41.02(11) . 3_566
Sr1 Sr2 Sr2 59.528(12) . 3_566
Sr1 Sr2 Sr2 57.768(12) 3_566 3_566
O1 Sr2 H2E 74.5(13) . .
O2 Sr2 H2E 84.3(11) . .
N3 Sr2 H2E 84.2(11) . .
B1 Sr2 H2E 163.6(13) 3_566 .
B2 Sr2 H2E 20.2(12) . .
B3 Sr2 H2E 100.0(13) 3_566 .
B3 Sr2 H2E 109.0(11) . .
Sr1 Sr2 H2E 57.3(13) . .
Sr1 Sr2 H2E 151.3(11) 3_566 .
Sr2 Sr2 H2E 109.6(12) 3_566 .
O1 Sr2 H2D 103.2(10) . .
O2 Sr2 H2D 70.7(10) . .
N3 Sr2 H2D 102.3(11) . .
B1 Sr2 H2D 152.4(11) 3_566 .
B2 Sr2 H2D 21.5(10) . .
B3 Sr2 H2D 66.0(10) 3_566 .
B3 Sr2 H2D 115.1(10) . .
Sr1 Sr2 H2D 31.7(10) . .
Sr1 Sr2 H2D 148.7(10) 3_566 .
Sr2 Sr2 H2D 91.1(10) 3_566 .
H2E Sr2 H2D 36.3(15) . .
O1 Sr2 H2F 108.3(12) . .
O2 Sr2 H2F 105.7(13) . .
N3 Sr2 H2F 67.1(12) . .
B1 Sr2 H2F 159.1(13) 3_566 .
B2 Sr2 H2F 21.1(12) . .
B3 Sr2 H2F 72.5(12) 3_566 .
B3 Sr2 H2F 82.4(13) . .
Sr1 Sr2 H2F 28.8(11) . .
Sr1 Sr2 H2F 124.2(13) 3_566 .
Sr2 Sr2 H2F 73.2(13) 3_566 .
H2E Sr2 H2F 36.4(16) . .
H2D Sr2 H2F 35.3(15) . .
O1 Sr2 H3D 132.0(9) . .
O2 Sr2 H3D 144.1(9) . .
N3 Sr2 H3D 47.9(9) . .
B1 Sr2 H3D 70.9(8) 3_566 .
B2 Sr2 H3D 109.7(8) . .
B3 Sr2 H3D 66.5(9) 3_566 .
B3 Sr2 H3D 20.6(9) . .
Sr1 Sr2 H3D 83.0(8) . .
Sr1 Sr2 H3D 36.2(8) 3_566 .
Sr2 Sr2 H3D 26.1(8) 3_566 .
H2E Sr2 H3D 121.9(14) . .
H2D Sr2 H3D 114.5(13) . .
H2F Sr2 H3D 88.7(15) . .
C8 N1 B1 118.6(4) . .
C8 N1 Sr1 133.5(4) . .
B1 N1 Sr1 84.0(3) . .
C8 N1 H1 104(3) . .
B1 N1 H1 111(3) . .
Sr1 N1 H1 105(3) . .
C12 N2 B2 117.9(7) . .
C12 N2 Sr1 137.0(6) . .
B2 N2 Sr1 80.5(4) . .
C12 N2 H20A 105.6 . .
B2 N2 H20A 105.6 . .
Sr1 N2 H20A 105.6 . .
C12 C14 H14A 109.5 . .
C12 C14 H14B 109.5 . .
C12 C14 H14C 109.5 . .
C12 N2A B2 118.6(13) . .
C12 N2A Sr1 138.3(12) . .
B2 N2A Sr1 77.8(6) . .
C12 N2A H20B 105.6 . .
B2 N2A H20B 105.6 . .
Sr1 N2A H20B 105.6 . .
C12 C14A H14D 109.5 . .
C12 C14A H14E 109.5 . .
H14D C14A H14E 109.5 . .
C12 C14A H14F 109.5 . .
H14D C14A H14F 109.5 . .
H14E C14A H14F 109.5 . .
C16 N3 B3 117.5(5) . .
C16 N3 Sr2 131.5(4) . .
B3 N3 Sr2 97.3(3) . .
C16 N3 H3 102.2 . .
B3 N3 H3 102.2 . .
Sr2 N3 H3 102.2 . .
N1 B1 Sr2 170.5(4) . 3_566
N1 B1 Sr1 64.3(3) . .
Sr2 B1 Sr1 107.4(2) 3_566 .
N1 B1 H1D 110(2) . .
Sr2 B1 H1D 69(2) 3_566 .
Sr1 B1 H1D 69(2) . .
N1 B1 H1E 117(3) . .
Sr2 B1 H1E 71(3) 3_566 .
Sr1 B1 H1E 172(3) . .
H1D B1 H1E 103(3) . .
N1 B1 H1F 108(3) . .
Sr2 B1 H1F 65(2) 3_566 .
Sr1 B1 H1F 83(2) . .
H1D B1 H1F 115(3) . .
H1E B1 H1F 104(4) . .
N2 B2 N2A 34.4(6) . .
N2 B2 Sr1 66.5(4) . .
N2A B2 Sr1 68.0(6) . .
N2 B2 Sr2 163.2(6) . .
N2A B2 Sr2 158.4(9) . .
Sr1 B2 Sr2 105.4(2) . .
N2 B2 H2E 119(3) . .
N2A B2 H2E 119(3) . .
Sr1 B2 H2E 173(3) . .
Sr2 B2 H2E 68(3) . .
N2 B2 H2D 117(3) . .
N2A B2 H2D 88(3) . .
Sr1 B2 H2D 69(3) . .
Sr2 B2 H2D 71(3) . .
H2E B2 H2D 110(4) . .
N2 B2 H2F 97(3) . .
N2A B2 H2F 123(3) . .
Sr1 B2 H2F 64(3) . .
Sr2 B2 H2F 66(3) . .
H2E B2 H2F 110(4) . .
H2D B2 H2F 102(4) . .
N3 B3 Sr2 123.9(3) . 3_566
N3 B3 Sr1 130.9(4) . 3_566
Sr2 B3 Sr1 91.48(16) 3_566 3_566
N3 B3 Sr2 54.7(2) . .
Sr2 B3 Sr2 96.61(17) 3_566 .
Sr1 B3 Sr2 92.13(16) 3_566 .
N3 B3 H3D 113(2) . .
Sr2 B3 H3D 48(2) 3_566 .
Sr1 B3 H3D 63(2) 3_566 .
Sr2 B3 H3D 61(2) . .
N3 B3 H3E 112(2) . .
Sr2 B3 H3E 124(2) 3_566 .
Sr1 B3 H3E 44(2) 3_566 .
Sr2 B3 H3E 113(2) . .
H3D B3 H3E 107(3) . .
N3 B3 H3F 115(3) . .
Sr2 B3 H3F 50(3) 3_566 .
Sr1 B3 H3F 114(3) 3_566 .
Sr2 B3 H3F 136(3) . .
H3D B3 H3F 98(4) . .
H3E B3 H3F 111(4) . .
C1 Si1 C4 110.6(3) . .
C1 Si1 C2 117.5(4) . .
C4 Si1 C2 103.3(4) . .
C1 Si1 C3 111.1(4) . .
C4 Si1 C3 108.9(4) . .
C2 Si1 C3 104.9(5) . .
C1 Si1 Sr1 43.0(2) . .
C4 Si1 Sr1 74.4(2) . .
C2 Si1 Sr1 150.9(3) . .
C3 Si1 Sr1 103.1(3) . .
C1 Si2 C7 111.3(4) . .
C1 Si2 C5 118.2(3) . .
C7 Si2 C5 104.3(4) . .
C1 Si2 C6 111.0(4) . .
C7 Si2 C6 107.8(6) . .
C5 Si2 C6 103.5(4) . .
Si2 C1 Si1 121.8(4) . .
Si2 C1 Sr1 118.1(3) . .
Si1 C1 Sr1 109.7(3) . .
Si2 C1 H1A 102(5) . .
Si1 C1 H1A 107(5) . .
Sr1 C1 H1A 92(5) . .
Si1 C2 H2A 109.5 . .
Si1 C2 H2B 109.5 . .
H2A C2 H2B 109.5 . .
Si1 C2 H2C 109.5 . .
H2A C2 H2C 109.5 . .
H2B C2 H2C 109.5 . .
Si1 C3 H3A 109.5 . .
Si1 C3 H3B 109.5 . .
H3A C3 H3B 109.5 . .
Si1 C3 H3C 109.5 . .
H3A C3 H3C 109.5 . .
H3B C3 H3C 109.5 . .
Si1 C4 H4A 109.5 . .
Si1 C4 H4B 109.5 . .
H4A C4 H4B 109.5 . .
Si1 C4 H4C 109.5 . .
H4A C4 H4C 109.5 . .
H4B C4 H4C 109.5 . .
Si2 C5 H5A 109.5 . .
Si2 C5 H5B 109.5 . .
H5A C5 H5B 109.5 . .
Si2 C5 H5C 109.5 . .
H5A C5 H5C 109.5 . .
H5B C5 H5C 109.5 . .
Si2 C6 H6A 109.5 . .
Si2 C6 H6B 109.5 . .
H6A C6 H6B 109.5 . .
Si2 C6 H6C 109.5 . .
H6A C6 H6C 109.5 . .
H6B C6 H6C 109.5 . .
Si2 C7 H7A 109.5 . .
Si2 C7 H7B 109.5 . .
H7A C7 H7B 109.5 . .
Si2 C7 H7C 109.5 . .
H7A C7 H7C 109.5 . .
H7B C7 H7C 109.5 . .
N1 C8 C11 109.4(5) . .
N1 C8 C9 107.2(5) . .
C11 C8 C9 109.9(6) . .
N1 C8 C10 110.5(5) . .
C11 C8 C10 110.4(5) . .
C9 C8 C10 109.3(5) . .
C8 C9 H9A 109.5 . .
C8 C9 H9B 109.5 . .
H9A C9 H9B 109.5 . .
C8 C9 H9C 109.5 . .
H9A C9 H9C 109.5 . .
H9B C9 H9C 109.5 . .
C8 C10 H10A 109.5 . .
C8 C10 H10B 109.5 . .
H10A C10 H10B 109.5 . .
C8 C10 H10C 109.5 . .
H10A C10 H10C 109.5 . .
H10B C10 H10C 109.5 . .
C8 C11 H11A 109.5 . .
C8 C11 H11B 109.5 . .
H11A C11 H11B 109.5 . .
C8 C11 H11C 109.5 . .
H11A C11 H11C 109.5 . .
H11B C11 H11C 109.5 . .
N2A C12 C13 119.1(9) . .
N2A C12 N2 38.4(7) . .
C13 C12 N2 113.0(7) . .
N2A C12 C15 123.5(8) . .
C13 C12 C15 117.3(7) . .
N2 C12 C15 116.9(7) . .
N2A C12 C14 66.1(10) . .
C13 C12 C14 99.7(7) . .
N2 C12 C14 104.5(7) . .
C15 C12 C14 102.0(7) . .
N2A C12 C14A 104.5(13) . .
C13 C12 C14A 85.4(10) . .
N2 C12 C14A 66.1(10) . .
C15 C12 C14A 82.4(12) . .
C14 C12 C14A 170.5(10) . .
C12 C13 H13A 109.5 . .
C12 C13 H13B 109.5 . .
H13A C13 H13B 109.5 . .
C12 C13 H13C 109.5 . .
H13A C13 H13C 109.5 . .
H13B C13 H13C 109.5 . .
C12 C15 H15A 109.5 . .
C12 C15 H15B 109.5 . .
H15A C15 H15B 109.5 . .
C12 C15 H15C 109.5 . .
H15A C15 H15C 109.5 . .
H15B C15 H15C 109.5 . .
C18 C16 N3 108.3(5) . .
C18 C16 C17 110.9(6) . .
N3 C16 C17 106.3(5) . .
C18 C16 C19 109.1(6) . .
N3 C16 C19 112.1(5) . .
C17 C16 C19 110.1(6) . .
C16 C17 H17A 109.5 . .
C16 C17 H17B 109.5 . .
H17A C17 H17B 109.5 . .
C16 C17 H17C 109.5 . .
H17A C17 H17C 109.5 . .
H17B C17 H17C 109.5 . .
C16 C18 H18A 109.5 . .
C16 C18 H18B 109.5 . .
H18A C18 H18B 109.5 . .
C16 C18 H18C 109.5 . .
H18A C18 H18C 109.5 . .
H18B C18 H18C 109.5 . .
C16 C19 H19A 109.5 . .
C16 C19 H19B 109.5 . .
H19A C19 H19B 109.5 . .
C16 C19 H19C 109.5 . .
H19A C19 H19C 109.5 . .
H19B C19 H19C 109.5 . .
C24A O1 C21 94(2) . .
C24A O1 C24 18(3) . .
C21 O1 C24 108.3(15) . .
C24A O1 C21A 102.5(18) . .
C21 O1 C21A 50.4(8) . .
C24 O1 C21A 102.9(16) . .
C24A O1 Sr2 132.2(18) . .
C21 O1 Sr2 128.0(6) . .
C24 O1 Sr2 122.2(14) . .
C21A O1 Sr2 121.3(7) . .
C24A C23 C22 84(2) . .
C24A C23 C22A 101.9(17) . .
C22 C23 C22A 84.3(15) . .
C24A C23 C24 18(3) . .
C22 C23 C24 100.6(15) . .
C22A C23 C24 97.0(17) . .
C24A C23 H23A 112.6 . .
C22 C23 H23A 111.6 . .
C22A C23 H23A 142.8 . .
C24 C23 H23A 111.6 . .
C24A C23 H23B 124.8 . .
C22 C23 H23B 111.6 . .
C22A C23 H23B 35.1 . .
C24 C23 H23B 111.6 . .
H23A C23 H23B 109.4 . .
C24A C23 H23C 111.4 . .
C22 C23 H23C 153.9 . .
C22A C23 H23C 111.4 . .
C24 C23 H23C 98.0 . .
H23A C23 H23C 43.6 . .
H23B C23 H23C 77.6 . .
C24A C23 H23D 111.4 . .
C22 C23 H23D 44.6 . .
C22A C23 H23D 111.4 . .
C24 C23 H23D 128.6 . .
H23A C23 H23D 68.7 . .
H23B C23 H23D 116.2 . .
H23C C23 H23D 109.2 . .
C22 C21 O1 106.6(12) . .
C22 C21 H21A 110.4 . .
O1 C21 H21A 110.4 . .
C22 C21 H21B 110.4 . .
O1 C21 H21B 110.4 . .
H21A C21 H21B 108.6 . .
C21 C22 C23 108.0(14) . .
C21 C22 H22A 110.1 . .
C23 C22 H22A 110.1 . .
C21 C22 H22B 110.1 . .
C23 C22 H22B 110.1 . .
H22A C22 H22B 108.4 . .
O1 C24 C23 102(2) . .
O1 C24 H24A 111.3 . .
C23 C24 H24A 111.3 . .
O1 C24 H24B 111.3 . .
C23 C24 H24B 111.3 . .
H24A C24 H24B 109.2 . .
C22A C21A O1 106.4(11) . .
C22A C21A H21C 110.4 . .
O1 C21A H21C 110.4 . .
C22A C21A H21D 110.4 . .
O1 C21A H21D 110.4 . .
H21C C21A H21D 108.6 . .
C21A C22A C23 101.0(11) . .
C21A C22A H22C 111.6 . .
C23 C22A H22C 111.6 . .
C21A C22A H22D 111.6 . .
C23 C22A H22D 111.6 . .
H22C C22A H22D 109.4 . .
O1 C24A C23 116(3) . .
O1 C24A H24C 108.3 . .
C23 C24A H24C 108.3 . .
O1 C24A H24D 108.3 . .
C23 C24A H24D 108.3 . .
H24C C24A H24D 107.4 . .
C31 O2 C34 112.2(10) . .
C31 O2 C34A 54.2(13) . .
C34 O2 C34A 88.0(16) . .
C31 O2 C31A 68.2(13) . .
C34 O2 C31A 65.2(12) . .
C34A O2 C31A 98.9(12) . .
C31 O2 Sr2 124.9(6) . .
C34 O2 Sr2 122.5(7) . .
C34A O2 Sr2 129.8(9) . .
C31A O2 Sr2 129.0(9) . .
C32 C31 O2 110(2) . .
C32 C31 H31A 109.7 . .
O2 C31 H31A 109.7 . .
C32 C31 H31B 109.7 . .
O2 C31 H31B 109.7 . .
H31A C31 H31B 108.2 . .
C31 C32 C33 105(2) . .
C31 C32 H32A 110.7 . .
C33 C32 H32A 110.7 . .
C31 C32 H32B 110.7 . .
C33 C32 H32B 110.7 . .
H32A C32 H32B 108.8 . .
C34 C33 C32 105.8(17) . .
C34 C33 H33A 110.6 . .
C32 C33 H33A 110.6 . .
C34 C33 H33B 110.6 . .
C32 C33 H33B 110.6 . .
H33A C33 H33B 108.7 . .
O2 C34 C33 104.2(13) . .
O2 C34 H34A 110.9 . .
C33 C34 H34A 110.9 . .
O2 C34 H34B 110.9 . .
C33 C34 H34B 110.9 . .
H34A C34 H34B 108.9 . .
C32A C31A O2 107.6(18) . .
C32A C31A H31C 110.2 . .
O2 C31A H31C 110.2 . .
C32A C31A H31D 110.2 . .
O2 C31A H31D 110.2 . .
H31C C31A H31D 108.5 . .
C31A C32A C33A 106(4) . .
C31A C32A H32C 110.6 . .
C33A C32A H32C 110.6 . .
C31A C32A H32D 110.6 . .
C33A C32A H32D 110.6 . .
H32C C32A H32D 108.7 . .
C34A C33A C32A 98(3) . .
C34A C33A H33C 112.3 . .
C32A C33A H33C 112.3 . .
C34A C33A H33D 112.3 . .
C32A C33A H33D 112.3 . .
H33C C33A H33D 109.9 . .
C33A C34A O2 112(2) . .
C33A C34A H34C 109.2 . .
O2 C34A H34C 109.2 . .
C33A C34A H34D 109.2 . .
O2 C34A H34D 109.2 . .
H34C C34A H34D 107.9 . .

loop_
_geom_bond_atom_site_label_1
_geom_bond_atom_site_label_2
_geom_bond_distance
_geom_bond_site_symmetry_2
Sr1 N1 2.606(4) .
Sr1 N2 2.636(7) .
Sr1 C1 2.685(6) .
Sr1 N2A 2.689(15) .
Sr1 B2 2.835(8) .
Sr1 B1 2.877(7) .
Sr1 B3 3.183(6) 3_566
Sr1 Si1 3.7078(18) .
Sr1 Sr2 4.5323(7) .
Sr1 Sr2 4.6180(7) 3_566
Sr1 H1 2.95(4) .
Sr1 H1D 2.69(4) .
Sr1 H1F 2.95(5) .
Sr1 H2D 2.65(5) .
Sr1 H2F 2.56(5) .
Sr1 H1A 2.85(7) .
Sr2 O1 2.551(4) .
Sr2 O2 2.613(4) .
Sr2 N3 2.659(5) .
Sr2 B1 2.852(6) 3_566
Sr2 B2 2.863(7) .
Sr2 B3 3.146(6) 3_566
Sr2 B3 3.230(6) .
Sr2 Sr1 4.6180(7) 3_566
Sr2 Sr2 4.7614(10) 3_566
Sr2 H2E 2.66(5) .
Sr2 H2D 2.70(5) .
Sr2 H2F 2.63(5) .
Sr2 H3D 2.86(4) .
N1 C8 1.493(7) .
N1 B1 1.521(8) .
N1 H1 0.874(19) .
N2 C12 1.472(10) .
N2 B2 1.567(10) .
N2 H20A 0.9300 .
C14 C12 1.619(12) .
C14 H14A 0.9800 .
C14 H14B 0.9800 .
C14 H14C 0.9800 .
N2A C12 1.395(16) .
N2A B2 1.630(15) .
N2A H20B 0.9300 .
C14A C12 1.69(2) .
C14A H14D 0.9800 .
C14A H14E 0.9800 .
C14A H14F 0.9800 .
N3 C16 1.492(7) .
N3 B3 1.529(7) .
N3 H3 0.9300 .
B1 Sr2 2.852(6) 3_566
B1 H1D 1.12(5) .
B1 H1E 1.15(5) .
B1 H1F 1.12(5) .
B2 H2E 0.99(6) .
B2 H2D 1.05(5) .
B2 H2F 1.03(6) .
B3 Sr2 3.146(6) 3_566
B3 Sr1 3.183(6) 3_566
B3 H3D 1.15(4) .
B3 H3E 1.08(5) .
B3 H3F 1.07(6) .
Si1 C1 1.807(7) .
Si1 C4 1.880(7) .
Si1 C2 1.881(8) .
Si1 C3 1.889(8) .
Si2 C1 1.784(7) .
Si2 C7 1.837(10) .
Si2 C5 1.872(7) .
Si2 C6 1.879(9) .
C1 H1A 0.86(7) .
C2 H2A 0.9800 .
C2 H2B 0.9800 .
C2 H2C 0.9800 .
C3 H3A 0.9800 .
C3 H3B 0.9800 .
C3 H3C 0.9800 .
C4 H4A 0.9800 .
C4 H4B 0.9800 .
C4 H4C 0.9800 .
C5 H5A 0.9800 .
C5 H5B 0.9800 .
C5 H5C 0.9800 .
C6 H6A 0.9800 .
C6 H6B 0.9800 .
C6 H6C 0.9800 .
C7 H7A 0.9800 .
C7 H7B 0.9800 .
C7 H7C 0.9800 .
C8 C11 1.507(9) .
C8 C9 1.529(8) .
C8 C10 1.539(8) .
C9 H9A 0.9800 .
C9 H9B 0.9800 .
C9 H9C 0.9800 .
C10 H10A 0.9800 .
C10 H10B 0.9800 .
C10 H10C 0.9800 .
C11 H11A 0.9800 .
C11 H11B 0.9800 .
C11 H11C 0.9800 .
C12 C13 1.462(10) .
C12 C15 1.496(10) .
C13 H13A 0.9800 .
C13 H13B 0.9800 .
C13 H13C 0.9800 .
C15 H15A 0.9800 .
C15 H15B 0.9800 .
C15 H15C 0.9800 .
C16 C18 1.484(9) .
C16 C17 1.520(9) .
C16 C19 1.526(9) .
C17 H17A 0.9800 .
C17 H17B 0.9800 .
C17 H17C 0.9800 .
C18 H18A 0.9800 .
C18 H18B 0.9800 .
C18 H18C 0.9800 .
C19 H19A 0.9800 .
C19 H19B 0.9800 .
C19 H19C 0.9800 .
O1 C24A 1.35(4) .
O1 C21 1.446(14) .
O1 C24 1.49(3) .
O1 C21A 1.528(14) .
C23 C24A 1.43(4) .
C23 C22 1.47(2) .
C23 C22A 1.511(16) .
C23 C24 1.53(4) .
C23 H23A 0.9900 .
C23 H23B 0.9900 .
C23 H23C 0.9900 .
C23 H23D 0.9900 .
C21 C22 1.40(2) .
C21 H21A 0.9900 .
C21 H21B 0.9900 .
C22 H22A 0.9900 .
C22 H22B 0.9900 .
C24 H24A 0.9900 .
C24 H24B 0.9900 .
C21A C22A 1.49(2) .
C21A H21C 0.9900 .
C21A H21D 0.9900 .
C22A H22C 0.9900 .
C22A H22D 0.9900 .
C24A H24C 0.9900 .
C24A H24D 0.9900 .
O2 C31 1.402(13) .
O2 C34 1.419(12) .
O2 C34A 1.462(19) .
O2 C31A 1.474(18) .
C31 C32 1.34(4) .
C31 H31A 0.9900 .
C31 H31B 0.9900 .
C32 C33 1.59(5) .
C32 H32A 0.9900 .
C32 H32B 0.9900 .
C33 C34 1.43(2) .
C33 H33A 0.9900 .
C33 H33B 0.9900 .
C34 H34A 0.9900 .
C34 H34B 0.9900 .
C31A C32A 1.36(4) .
C31A H31C 0.9900 .
C31A H31D 0.9900 .
C32A C33A 1.45(7) .
C32A H32C 0.9900 .
C32A H32D 0.9900 .
C33A C34A 1.43(5) .
C33A H33C 0.9900 .
C33A H33D 0.9900 .
C34A H34C 0.9900 .
C34A H34D 0.9900 .
